data_7032605
loop_
_publ_author_name
'Dim\'e, Abdou K D'
'Devillers, Charles H.'
'Cattey, H\'el\`ene'
'Lucas, Dominique'

_publ_section_title
;
 Versatile redox reactivity of triaryl-meso-substituted Ni(ii) porphyrin.
;
_journal_issue 39
_journal_name_full 'Dalton transactions (Cambridge, England : 2003)'
_journal_page_first 14554
_journal_page_last 14564
_journal_paper_doi 10.1039/c4dt00221k
_journal_volume 43
_journal_year 2014
_chemical_formula_moiety 'C80 H52 N8 Ni2, 0.84(C5 H12), 3.16(C H Cl3)'
_chemical_formula_sum 'C87.36 H65.24 Cl9.48 N8 Ni2'
_chemical_formula_weight 1680.48
_space_group_crystal_system triclinic
_space_group_IT_number 2
_space_group_name_Hall '-P 1'
_space_group_name_H-M_alt 'P -1'
_symmetry_space_group_name_Hall '-P 1'
_symmetry_space_group_name_H-M 'P -1'
_atom_sites_solution_hydrogens geom
_atom_sites_solution_primary direct
_atom_sites_solution_secondary difmap
_audit_creation_method SHELXL-97
_cell_angle_alpha 102.530(2)
_cell_angle_beta 108.384(2)
_cell_angle_gamma 106.350(2)
_cell_formula_units_Z 1
_cell_length_a 10.1031(7)
_cell_length_b 14.3045(11)
_cell_length_c 15.5350(11)
_cell_measurement_reflns_used 9912
_cell_measurement_temperature 115
_cell_measurement_theta_max 27.318
_cell_measurement_theta_min 2.170
_cell_volume 1925.7(2)
_computing_cell_refinement 'DENZO-SMN (Otwinowski & Minor, 1997)'
_computing_data_collection 'KappaCCD Server Software (Nonius,1998)'
_computing_data_reduction 'DENZO-SMN (Otwinowski & Minor, 1997)'
_computing_molecular_graphics 'ORTEP-3 (Farrugia, 1997)'
_computing_publication_material 'WinGX (Farrugia, 2012)'
_computing_structure_refinement 'SHELXL-97 (Sheldrick, 2008)'
_computing_structure_solution 'SIR92 (Altomare, 1993)'
_diffrn_ambient_temperature 115
_diffrn_detector 'CCD Plate'
_diffrn_detector_area_resol_mean 9
_diffrn_detector_type 'CCD area detector'
_diffrn_measured_fraction_theta_full 0.994
_diffrn_measured_fraction_theta_max 0.994
_diffrn_measurement_device '\k-geometry diffractometer'
_diffrn_measurement_device_type 'Nonius Kappa Apex II'
_diffrn_measurement_method 'CCD rotation images, thick slices'
_diffrn_radiation_collimation '0.6 mm'
_diffrn_radiation_monochromator graphite
_diffrn_radiation_probe x-ray
_diffrn_radiation_type 'Mo K\a~1~'
_diffrn_radiation_wavelength 0.71073
_diffrn_radiation_xray_symbol K-L~3~
_diffrn_reflns_av_R_equivalents 0.0580
_diffrn_reflns_av_unetI/netI 0.0543
_diffrn_reflns_limit_h_max 13
_diffrn_reflns_limit_h_min -13
_diffrn_reflns_limit_k_max 18
_diffrn_reflns_limit_k_min -18
_diffrn_reflns_limit_l_max 20
_diffrn_reflns_limit_l_min -20
_diffrn_reflns_number 56882
_diffrn_reflns_theta_full 27.55
_diffrn_reflns_theta_max 27.55
_diffrn_reflns_theta_min 2.45
_diffrn_source 'X-ray tube'
_diffrn_source_target Mo
_diffrn_source_type 'Siemens KFF Mo 2K-180'
_exptl_absorpt_coefficient_mu 0.871
_exptl_absorpt_correction_T_max 0.93
_exptl_absorpt_correction_T_min 0.83
_exptl_absorpt_correction_type multi-scan
_exptl_absorpt_process_details SADABS
_exptl_crystal_colour green
_exptl_crystal_density_diffrn 1.449
_exptl_crystal_density_method 'not measured'
_exptl_crystal_description prism
_exptl_crystal_F_000 852
_exptl_crystal_size_max 0.15
_exptl_crystal_size_mid 0.15
_exptl_crystal_size_min 0.1
_refine_diff_density_max 0.920
_refine_diff_density_min -0.612
_refine_diff_density_rms 0.076
_refine_ls_extinction_method none
_refine_ls_goodness_of_fit_ref 1.060
_refine_ls_hydrogen_treatment noref
_refine_ls_matrix_type full
_refine_ls_number_parameters 557
_refine_ls_number_reflns 8851
_refine_ls_number_restraints 6
_refine_ls_restrained_S_all 1.062
_refine_ls_R_factor_all 0.0809
_refine_ls_R_factor_gt 0.0534
_refine_ls_shift/su_max 0.000
_refine_ls_shift/su_mean 0.000
_refine_ls_structure_factor_coef Fsqd
_refine_ls_weighting_details 'calc w=1/[\s^2^(Fo^2^)+(0.0654P)^2^+1.1501P] where P=(Fo^2^+2Fc^2^)/3'
_refine_ls_weighting_scheme calc
_refine_ls_wR_factor_gt 0.1237
_refine_ls_wR_factor_ref 0.1334
_reflns_number_gt 6441
_reflns_number_total 8903
_reflns_threshold_expression >2sigma(I)
_cod_data_source_file c4dt00221k2.cif
_cod_data_source_block 1304cd42bt_3-Ni
_cod_depositor_comments 'Adding full bibliography for 7032602--7032605.cif.'
_cod_database_code 7032605

loop_
_space_group_symop_id
_space_group_symop_operation_xyz
1 'x, y, z'
2 '-x, -y, -z'

loop_
_atom_site_label
_atom_site_type_symbol
_atom_site_fract_x
_atom_site_fract_y
_atom_site_fract_z
_atom_site_U_iso_or_equiv
_atom_site_adp_type
_atom_site_occupancy
_atom_site_symmetry_multiplicity
_atom_site_calc_flag
_atom_site_refinement_flags
_atom_site_disorder_assembly
_atom_site_disorder_group
C42 C 0.2279(6) 0.1105(5) 0.0442(4) 0.0451(15) Uani 0.60 1 d PD A 1
H42 H 0.1992 0.1095 0.0988 0.054 Uiso 0.60 1 calc PR A 1
Cl4 Cl 0.4227(2) 0.17711(18) 0.08989(15) 0.0705(6) Uani 0.60 1 d PD A 1
Cl5 Cl 0.1670(3) -0.01274(17) -0.02804(17) 0.0655(6) Uani 0.60 1 d PD A 1
Cl6 Cl 0.1409(2) 0.18547(16) -0.01838(13) 0.0621(5) Uani 0.60 1 d PD A 1
C42B C 0.290(2) 0.0983(14) -0.0134(18) 0.229(13) Uiso 0.40 1 d PD B 2
H42B H 0.3243 0.1190 -0.0612 0.275 Uiso 0.40 1 calc PR B 2
Cl6B Cl 0.1138(7) 0.0073(5) -0.0765(4) 0.144(2) Uani 0.40 1 d PD B 2
Cl5B Cl 0.4090(8) 0.0469(6) 0.0420(7) 0.275(6) Uani 0.40 1 d PD B 2
Cl4B Cl 0.2978(9) 0.2066(4) 0.0604(4) 0.164(3) Uani 0.40 1 d PD B 2
C41 C 0.3357(8) 0.1998(6) 0.7285(6) 0.0483(18) Uani 0.58 1 d P C 3
H41 H 0.4346 0.2389 0.7314 0.058 Uiso 0.58 1 calc PR C 3
Cl1 Cl 0.1989(3) 0.1746(2) 0.61523(18) 0.0934(10) Uani 0.58 1 d P C 3
Cl2 Cl 0.3352(2) 0.08254(16) 0.7450(2) 0.0785(7) Uani 0.58 1 d P C 3
Cl3 Cl 0.3005(2) 0.27322(13) 0.81661(12) 0.0549(4) Uani 0.58 1 d P C 3
C43 C 0.2438(10) 0.2186(8) 0.5666(9) 0.064(3) Uani 0.42 1 d P D 4
H43A H 0.2284 0.2782 0.5536 0.096 Uiso 0.42 1 calc PR D 4
H43B H 0.1575 0.1574 0.5236 0.096 Uiso 0.42 1 calc PR D 4
H43C H 0.3316 0.2140 0.5573 0.096 Uiso 0.42 1 calc PR D 4
C44 C 0.2890(12) 0.1361(10) 0.6875(8) 0.054(3) Uani 0.42 1 d P D 4
H44A H 0.3683 0.1254 0.6692 0.065 Uiso 0.42 1 calc PR D 4
H44B H 0.1976 0.0753 0.6489 0.065 Uiso 0.42 1 calc PR D 4
C45 C 0.3307(13) 0.1458(12) 0.7916(8) 0.078(4) Uani 0.42 1 d P D 4
H45A H 0.2500 0.1537 0.8098 0.093 Uiso 0.42 1 calc PR D 4
H45B H 0.4207 0.2074 0.8308 0.093 Uiso 0.42 1 calc PR D 4
C46 C 0.2645(15) 0.2277(9) 0.6643(10) 0.071(4) Uani 0.42 1 d P D 4
H46A H 0.1763 0.2334 0.6739 0.085 Uiso 0.42 1 calc PR D 4
H46B H 0.3507 0.2901 0.7077 0.085 Uiso 0.42 1 calc PR D 4
C47 C 0.3589(17) 0.0522(12) 0.8114(10) 0.095(5) Uani 0.42 1 d P D 4
H47A H 0.3852 0.0613 0.8785 0.143 Uiso 0.42 1 calc PR D 4
H47B H 0.4400 0.0449 0.7946 0.143 Uiso 0.42 1 calc PR D 4
H47C H 0.2694 -0.0087 0.7736 0.143 Uiso 0.42 1 calc PR D 4
Ni Ni 0.68181(4) 0.31500(3) 0.64860(2) 0.01600(11) Uani 1 1 d . . .
N1 N 0.7408(2) 0.21770(17) 0.57906(15) 0.0182(5) Uani 1 1 d . . .
N2 N 0.6553(2) 0.37420(16) 0.54871(14) 0.0159(4) Uani 1 1 d . . .
N3 N 0.6258(2) 0.41493(16) 0.71839(14) 0.0169(5) Uani 1 1 d . . .
N4 N 0.7095(2) 0.25606(17) 0.74924(14) 0.0173(5) Uani 1 1 d . . .
C1 C 0.7468(3) 0.1267(2) 0.59205(18) 0.0218(6) Uani 1 1 d . . .
C2 C 0.7898(4) 0.0732(2) 0.5225(2) 0.0300(7) Uani 1 1 d . . .
H2 H 0.7968 0.0087 0.5149 0.036 Uiso 1 1 calc R . .
C3 C 0.8180(3) 0.1344(2) 0.4705(2) 0.0275(7) Uani 1 1 d . . .
H3 H 0.8525 0.1216 0.4220 0.033 Uiso 1 1 calc R . .
C4 C 0.7849(3) 0.2233(2) 0.50384(18) 0.0202(6) Uani 1 1 d . . .
C5 C 0.7837(3) 0.2980(2) 0.46038(17) 0.0173(5) Uani 1 1 d . . .
C6 C 0.7131(3) 0.3659(2) 0.47908(17) 0.0167(5) Uani 1 1 d . . .
C7 C 0.6678(3) 0.4230(2) 0.41852(17) 0.0173(5) Uani 1 1 d . . .
H7 H 0.6977 0.4324 0.3692 0.021 Uiso 1 1 calc R . .
C8 C 0.5725(3) 0.46136(19) 0.44603(17) 0.0156(5) Uani 1 1 d . . .
C9 C 0.5722(3) 0.43447(19) 0.53022(17) 0.0162(5) Uani 1 1 d . . .
C10 C 0.5126(3) 0.47848(19) 0.59018(17) 0.0154(5) Uani 1 1 d . . .
C11 C 0.5538(3) 0.4763(2) 0.68439(18) 0.0175(5) Uani 1 1 d . . .
C12 C 0.5436(3) 0.5457(2) 0.76190(18) 0.0208(6) Uani 1 1 d . . .
H12 H 0.5003 0.5948 0.7572 0.025 Uiso 1 1 calc R . .
C13 C 0.6086(3) 0.5262(2) 0.84266(18) 0.0218(6) Uani 1 1 d . . .
H13 H 0.6190 0.5599 0.9042 0.026 Uiso 1 1 calc R . .
C14 C 0.6584(3) 0.4445(2) 0.81647(17) 0.0182(5) Uani 1 1 d . . .
C15 C 0.7156(3) 0.3948(2) 0.87817(17) 0.0184(5) Uani 1 1 d . . .
C16 C 0.7306(3) 0.3018(2) 0.84390(18) 0.0200(6) Uani 1 1 d . . .
C17 C 0.7642(3) 0.2369(2) 0.89935(19) 0.0254(6) Uani 1 1 d . . .
H17 H 0.7866 0.2516 0.9648 0.030 Uiso 1 1 calc R . .
C18 C 0.7573(3) 0.1505(2) 0.83883(19) 0.0256(6) Uani 1 1 d . . .
H18 H 0.7703 0.0935 0.8543 0.031 Uiso 1 1 calc R . .
C19 C 0.7262(3) 0.1630(2) 0.74636(18) 0.0196(6) Uani 1 1 d . . .
C20 C 0.7341(3) 0.0968(2) 0.66960(18) 0.0192(5) Uani 1 1 d . . .
C21 C 0.8456(3) 0.3000(2) 0.38462(18) 0.0181(5) Uani 1 1 d . . .
C22 C 0.9878(3) 0.3698(2) 0.4083(2) 0.0286(7) Uani 1 1 d . . .
H22 H 1.0460 0.4129 0.4718 0.034 Uiso 1 1 calc R . .
C23 C 1.0456(3) 0.3767(2) 0.3390(2) 0.0296(7) Uani 1 1 d . . .
H23 H 1.1421 0.4244 0.3570 0.035 Uiso 1 1 calc R . .
C24 C 0.9633(3) 0.3145(2) 0.24387(19) 0.0237(6) Uani 1 1 d . . .
C25 C 0.8201(3) 0.2423(2) 0.2202(2) 0.0285(7) Uani 1 1 d . . .
H25 H 0.7627 0.1983 0.1569 0.034 Uiso 1 1 calc R . .
C26 C 0.7620(3) 0.2352(2) 0.28958(19) 0.0267(6) Uani 1 1 d . . .
H26 H 0.6664 0.1867 0.2723 0.032 Uiso 1 1 calc R . .
C27 C 1.0244(4) 0.3260(3) 0.1685(2) 0.0317(7) Uani 1 1 d . . .
H27A H 0.9939 0.2591 0.1223 0.048 Uiso 1 1 calc R . .
H27B H 1.1324 0.3573 0.1986 0.048 Uiso 1 1 calc R . .
H27C H 0.9859 0.3690 0.1365 0.048 Uiso 1 1 calc R . .
C28 C 0.7456(3) -0.0035(2) 0.67681(18) 0.0212(6) Uani 1 1 d . . .
C29 C 0.8795(4) -0.0186(3) 0.6939(3) 0.0422(9) Uani 1 1 d . . .
H29 H 0.9647 0.0345 0.7011 0.051 Uiso 1 1 calc R . .
C30 C 0.8881(4) -0.1119(3) 0.7004(3) 0.0506(10) Uani 1 1 d . . .
H30 H 0.9784 -0.1217 0.7108 0.061 Uiso 1 1 calc R . .
C31 C 0.7633(4) -0.1900(3) 0.6913(2) 0.0381(8) Uani 1 1 d . . .
H31 H 0.7685 -0.2530 0.6951 0.046 Uiso 1 1 calc R . .
C32 C 0.6310(4) -0.1749(3) 0.6765(3) 0.0432(9) Uani 1 1 d . . .
H32 H 0.5470 -0.2273 0.6717 0.052 Uiso 1 1 calc R . .
C33 C 0.6218(3) -0.0821(2) 0.6688(2) 0.0348(8) Uani 1 1 d . . .
H33 H 0.5312 -0.0729 0.6581 0.042 Uiso 1 1 calc R . .
C34 C 0.7531(3) 0.4405(2) 0.98273(17) 0.0188(6) Uani 1 1 d . . .
C35 C 0.6787(3) 0.3891(2) 1.03055(19) 0.0239(6) Uani 1 1 d . . .
H35 H 0.6006 0.3248 0.9965 0.029 Uiso 1 1 calc R . .
C36 C 0.7199(3) 0.4330(2) 1.12868(19) 0.0245(6) Uani 1 1 d . . .
H36 H 0.6700 0.3969 1.1596 0.029 Uiso 1 1 calc R . .
C37 C 0.8337(3) 0.5291(2) 1.18128(19) 0.0248(6) Uani 1 1 d . . .
C38 C 0.9052(3) 0.5820(2) 1.13376(19) 0.0254(6) Uani 1 1 d . . .
H38 H 0.9803 0.6475 1.1676 0.031 Uiso 1 1 calc R . .
C39 C 0.8658(3) 0.5379(2) 1.03564(19) 0.0239(6) Uani 1 1 d . . .
H39 H 0.9158 0.5743 1.0049 0.029 Uiso 1 1 calc R . .
C40 C 0.8796(4) 0.5745(3) 1.28893(19) 0.0329(7) Uani 1 1 d . . .
H40A H 0.9290 0.5359 1.3212 0.049 Uiso 1 1 calc R . .
H40B H 0.7917 0.5709 1.3017 0.049 Uiso 1 1 calc R . .
H40C H 0.9473 0.6454 1.3120 0.049 Uiso 1 1 calc R . .

loop_
_atom_site_aniso_label
_atom_site_aniso_U_11
_atom_site_aniso_U_22
_atom_site_aniso_U_33
_atom_site_aniso_U_23
_atom_site_aniso_U_13
_atom_site_aniso_U_12
C42 0.032(3) 0.056(4) 0.032(3) 0.015(3) 0.014(3) -0.006(3)
Cl4 0.0421(10) 0.0773(14) 0.0657(12) 0.0073(10) 0.0102(9) 0.0108(9)
Cl5 0.0706(15) 0.0446(10) 0.0654(14) 0.0192(10) 0.0162(11) 0.0114(10)
Cl6 0.0737(12) 0.0747(12) 0.0587(10) 0.0276(9) 0.0326(10) 0.0466(10)
Cl6B 0.113(4) 0.114(4) 0.126(5) -0.019(3) 0.022(4) 0.006(3)
Cl5B 0.148(6) 0.158(6) 0.322(11) 0.036(7) -0.091(6) 0.023(5)
Cl4B 0.256(8) 0.083(3) 0.116(4) 0.005(3) 0.092(5) 0.013(4)
C41 0.033(4) 0.039(4) 0.047(4) -0.009(4) 0.005(3) 0.008(3)
Cl1 0.099(2) 0.093(2) 0.0503(13) -0.0215(14) -0.0090(14) 0.0618(17)
Cl2 0.0650(13) 0.0444(11) 0.1090(19) 0.0025(13) 0.0202(13) 0.0307(10)
Cl3 0.0639(11) 0.0514(10) 0.0522(9) 0.0061(8) 0.0255(8) 0.0321(9)
C43 0.037(5) 0.033(5) 0.091(9) -0.022(5) 0.040(6) -0.014(4)
C44 0.041(6) 0.057(7) 0.052(6) -0.003(6) 0.024(5) 0.009(5)
C45 0.055(7) 0.101(11) 0.045(6) 0.001(7) 0.023(5) 0.001(7)
C46 0.058(7) 0.044(7) 0.064(8) -0.012(6) 0.014(6) -0.011(6)
C47 0.098(10) 0.112(12) 0.075(9) 0.034(9) 0.056(8) 0.012(9)
Ni 0.02394(19) 0.01774(18) 0.01307(16) 0.00742(13) 0.00923(14) 0.01364(14)
N1 0.0219(12) 0.0206(12) 0.0166(10) 0.0086(9) 0.0080(9) 0.0124(10)
N2 0.0210(11) 0.0177(11) 0.0146(10) 0.0066(9) 0.0093(9) 0.0122(9)
N3 0.0223(12) 0.0195(11) 0.0130(10) 0.0070(9) 0.0079(9) 0.0116(10)
N4 0.0212(12) 0.0199(12) 0.0147(10) 0.0077(9) 0.0077(9) 0.0110(9)
C1 0.0277(15) 0.0226(14) 0.0193(13) 0.0083(11) 0.0087(12) 0.0154(12)
C2 0.052(2) 0.0275(16) 0.0275(15) 0.0141(13) 0.0208(14) 0.0300(15)
C3 0.0416(18) 0.0312(16) 0.0256(14) 0.0131(13) 0.0194(14) 0.0270(15)
C4 0.0252(14) 0.0235(14) 0.0176(12) 0.0075(11) 0.0099(11) 0.0152(12)
C5 0.0197(13) 0.0217(14) 0.0147(12) 0.0065(10) 0.0084(10) 0.0118(11)
C6 0.0189(13) 0.0173(13) 0.0154(12) 0.0047(10) 0.0076(10) 0.0089(11)
C7 0.0225(14) 0.0178(13) 0.0146(12) 0.0062(10) 0.0087(11) 0.0101(11)
C8 0.0190(13) 0.0153(13) 0.0134(12) 0.0047(10) 0.0068(10) 0.0076(11)
C9 0.0220(13) 0.0158(13) 0.0136(11) 0.0059(10) 0.0068(10) 0.0109(11)
C10 0.0187(13) 0.0154(13) 0.0144(12) 0.0053(10) 0.0077(10) 0.0083(11)
C11 0.0242(14) 0.0186(13) 0.0170(12) 0.0083(10) 0.0122(11) 0.0123(11)
C12 0.0285(15) 0.0248(15) 0.0181(13) 0.0090(11) 0.0128(12) 0.0176(12)
C13 0.0314(15) 0.0264(15) 0.0157(12) 0.0085(11) 0.0134(12) 0.0168(13)
C14 0.0237(14) 0.0191(13) 0.0154(12) 0.0060(10) 0.0104(11) 0.0101(11)
C15 0.0238(14) 0.0229(14) 0.0128(12) 0.0073(10) 0.0098(11) 0.0114(12)
C16 0.0232(14) 0.0233(14) 0.0174(13) 0.0106(11) 0.0082(11) 0.0112(12)
C17 0.0361(17) 0.0270(16) 0.0177(13) 0.0117(12) 0.0105(13) 0.0156(13)
C18 0.0355(16) 0.0256(15) 0.0243(14) 0.0146(12) 0.0138(13) 0.0169(13)
C19 0.0224(14) 0.0208(14) 0.0199(13) 0.0096(11) 0.0091(11) 0.0112(11)
C20 0.0200(13) 0.0181(13) 0.0208(13) 0.0087(11) 0.0063(11) 0.0096(11)
C21 0.0225(14) 0.0228(14) 0.0194(13) 0.0107(11) 0.0118(11) 0.0168(12)
C22 0.0252(15) 0.0317(17) 0.0219(14) -0.0009(12) 0.0096(12) 0.0083(13)
C23 0.0243(15) 0.0280(16) 0.0340(16) 0.0052(13) 0.0162(13) 0.0055(13)
C24 0.0292(16) 0.0299(16) 0.0260(14) 0.0159(12) 0.0161(13) 0.0201(13)
C25 0.0282(16) 0.0395(18) 0.0159(13) 0.0062(12) 0.0087(12) 0.0126(14)
C26 0.0220(15) 0.0351(17) 0.0206(14) 0.0079(12) 0.0101(12) 0.0064(13)
C27 0.0348(17) 0.0444(19) 0.0290(16) 0.0194(14) 0.0199(14) 0.0202(15)
C28 0.0281(15) 0.0192(14) 0.0188(13) 0.0076(11) 0.0080(11) 0.0129(12)
C29 0.0336(18) 0.042(2) 0.072(2) 0.0370(19) 0.0272(18) 0.0226(16)
C30 0.047(2) 0.056(2) 0.081(3) 0.044(2) 0.033(2) 0.040(2)
C31 0.049(2) 0.0268(17) 0.0434(19) 0.0151(15) 0.0144(16) 0.0234(16)
C32 0.0352(19) 0.0217(16) 0.066(2) 0.0144(16) 0.0125(17) 0.0097(14)
C33 0.0242(16) 0.0229(16) 0.051(2) 0.0119(14) 0.0057(15) 0.0120(13)
C34 0.0243(14) 0.0251(14) 0.0134(12) 0.0086(11) 0.0087(11) 0.0153(12)
C35 0.0283(15) 0.0260(15) 0.0206(13) 0.0080(12) 0.0116(12) 0.0124(13)
C36 0.0319(16) 0.0322(16) 0.0215(13) 0.0144(12) 0.0175(12) 0.0175(14)
C37 0.0266(15) 0.0354(17) 0.0174(13) 0.0088(12) 0.0096(12) 0.0181(13)
C38 0.0249(15) 0.0275(16) 0.0219(14) 0.0037(12) 0.0103(12) 0.0094(12)
C39 0.0292(15) 0.0304(16) 0.0216(13) 0.0135(12) 0.0145(12) 0.0161(13)
C40 0.0369(18) 0.047(2) 0.0176(14) 0.0109(13) 0.0134(13) 0.0172(16)

loop_
_atom_type_symbol
_atom_type_description
_atom_type_scat_dispersion_real
_atom_type_scat_dispersion_imag
_atom_type_scat_source
C C 0.0033 0.0016 'International Tables Vol C Tables 4.2.6.8 and 6.1.1.4'
H H 0.0000 0.0000 'International Tables Vol C Tables 4.2.6.8 and 6.1.1.4'
N N 0.0061 0.0033 'International Tables Vol C Tables 4.2.6.8 and 6.1.1.4'
Cl Cl 0.1484 0.1585 'International Tables Vol C Tables 4.2.6.8 and 6.1.1.4'
Ni Ni 0.3393 1.1124 'International Tables Vol C Tables 4.2.6.8 and 6.1.1.4'

loop_
_geom_angle_atom_site_label_1
_geom_angle_atom_site_label_2
_geom_angle_atom_site_label_3
_geom_angle
_geom_angle_site_symmetry_3
Cl4 C42 H42 108.1 .
Cl4 C42 Cl6 106.8(3) .
Cl5 C42 H42 108.1 .
Cl5 C42 Cl4 114.2(4) .
Cl5 C42 Cl6 111.4(3) .
Cl6 C42 H42 108.1 .
Cl6B C42B H42B 106.0 .
Cl5B C42B H42B 106.0 .
Cl5B C42B Cl6B 110.8(12) .
Cl4B C42B H42B 106.0 .
Cl4B C42B Cl6B 114.0(13) .
Cl4B C42B Cl5B 113.4(13) .
Cl1 C41 H41 108.9 .
Cl1 C41 Cl2 109.2(4) .
Cl2 C41 H41 108.9 .
Cl3 C41 H41 108.9 .
Cl3 C41 Cl1 109.6(4) .
Cl3 C41 Cl2 111.4(5) .
H43A C43 H43B 109.5 .
H43A C43 H43C 109.5 .
H43B C43 H43C 109.5 .
C46 C43 H43A 109.5 .
C46 C43 H43B 109.5 .
C46 C43 H43C 109.5 .
H44A C44 H44B 107.6 .
C45 C44 H44A 108.7 .
C45 C44 H44B 108.7 .
C46 C44 H44A 108.7 .
C46 C44 H44B 108.7 .
C46 C44 C45 114.3(12) .
C44 C45 H45A 109.2 .
C44 C45 H45B 109.2 .
C44 C45 C47 112.0(12) .
H45A C45 H45B 107.9 .
C47 C45 H45A 109.2 .
C47 C45 H45B 109.2 .
C43 C46 C44 111.1(11) .
C43 C46 H46A 109.4 .
C43 C46 H46B 109.4 .
C44 C46 H46A 109.4 .
C44 C46 H46B 109.4 .
H46A C46 H46B 108.0 .
C45 C47 H47A 109.5 .
C45 C47 H47B 109.5 .
C45 C47 H47C 109.5 .
H47A C47 H47B 109.5 .
H47A C47 H47C 109.5 .
H47B C47 H47C 109.5 .
N1 Ni N3 178.83(10) .
N2 Ni N1 89.66(9) .
N2 Ni N3 89.71(9) .
N2 Ni N4 179.71(11) .
N4 Ni N1 90.35(9) .
N4 Ni N3 90.28(9) .
C1 N1 Ni 127.64(18) .
C1 N1 C4 104.9(2) .
C4 N1 Ni 127.41(17) .
C6 N2 Ni 128.18(16) .
C9 N2 Ni 126.87(17) .
C9 N2 C6 105.0(2) .
C11 N3 Ni 128.14(16) .
C11 N3 C14 105.3(2) .
C14 N3 Ni 126.45(17) .
C16 N4 Ni 127.39(17) .
C19 N4 Ni 127.48(17) .
C19 N4 C16 104.9(2) .
N1 C1 C2 110.7(2) .
N1 C1 C20 124.9(2) .
C20 C1 C2 123.8(2) .
C1 C2 H2 126.6 .
C3 C2 C1 106.8(2) .
C3 C2 H2 126.6 .
C2 C3 H3 126.4 .
C2 C3 C4 107.2(2) .
C4 C3 H3 126.4 .
N1 C4 C3 110.2(2) .
C5 C4 N1 125.4(2) .
C5 C4 C3 124.1(2) .
C4 C5 C6 121.0(2) .
C4 C5 C21 120.0(2) .
C6 C5 C21 118.7(2) .
N2 C6 C5 124.6(2) .
N2 C6 C7 110.5(2) .
C5 C6 C7 124.1(2) .
C6 C7 H7 126.2 .
C8 C7 C6 107.7(2) .
C8 C7 H7 126.2 .
C7 C8 C9 105.5(2) .
C7 C8 C10 133.1(2) 2_666
C9 C8 C10 121.4(2) 2_666
N2 C9 C8 111.2(2) .
N2 C9 C10 126.2(2) .
C10 C9 C8 121.9(2) .
C9 C10 C8 115.8(2) 2_666
C9 C10 C11 120.1(2) .
C11 C10 C8 123.4(2) 2_666
N3 C11 C10 124.4(2) .
N3 C11 C12 110.2(2) .
C10 C11 C12 125.1(2) .
C11 C12 H12 126.4 .
C13 C12 C11 107.1(2) .
C13 C12 H12 126.4 .
C12 C13 H13 126.2 .
C12 C13 C14 107.5(2) .
C14 C13 H13 126.2 .
N3 C14 C13 109.9(2) .
N3 C14 C15 125.3(2) .
C15 C14 C13 124.5(2) .
C14 C15 C34 118.3(2) .
C16 C15 C14 121.7(2) .
C16 C15 C34 119.9(2) .
N4 C16 C17 110.0(2) .
C15 C16 N4 124.7(2) .
C15 C16 C17 125.3(2) .
C16 C17 H17 126.4 .
C18 C17 C16 107.2(2) .
C18 C17 H17 126.4 .
C17 C18 H18 126.4 .
C17 C18 C19 107.2(2) .
C19 C18 H18 126.4 .
N4 C19 C18 110.6(2) .
N4 C19 C20 125.4(2) .
C20 C19 C18 123.4(2) .
C1 C20 C28 120.0(2) .
C19 C20 C1 121.3(2) .
C19 C20 C28 118.4(2) .
C22 C21 C5 119.6(2) .
C22 C21 C26 118.3(2) .
C26 C21 C5 122.0(2) .
C21 C22 H22 119.5 .
C21 C22 C23 121.0(3) .
C23 C22 H22 119.5 .
C22 C23 H23 119.2 .
C24 C23 C22 121.5(3) .
C24 C23 H23 119.2 .
C23 C24 C25 117.5(3) .
C23 C24 C27 121.1(3) .
C25 C24 C27 121.5(3) .
C24 C25 H25 119.5 .
C26 C25 C24 121.1(3) .
C26 C25 H25 119.5 .
C21 C26 H26 119.7 .
C25 C26 C21 120.6(3) .
C25 C26 H26 119.7 .
C24 C27 H27A 109.5 .
C24 C27 H27B 109.5 .
C24 C27 H27C 109.5 .
H27A C27 H27B 109.5 .
H27A C27 H27C 109.5 .
H27B C27 H27C 109.5 .
C29 C28 C20 121.5(3) .
C33 C28 C20 119.8(2) .
C33 C28 C29 118.7(3) .
C28 C29 H29 119.6 .
C28 C29 C30 120.7(3) .
C30 C29 H29 119.6 .
C29 C30 H30 120.1 .
C31 C30 C29 119.9(3) .
C31 C30 H30 120.1 .
C30 C31 H31 120.1 .
C32 C31 C30 119.8(3) .
C32 C31 H31 120.1 .
C31 C32 H32 119.8 .
C31 C32 C33 120.4(3) .
C33 C32 H32 119.8 .
C28 C33 C32 120.5(3) .
C28 C33 H33 119.7 .
C32 C33 H33 119.7 .
C35 C34 C15 122.3(3) .
C39 C34 C15 119.8(2) .
C39 C34 C35 117.9(2) .
C34 C35 H35 119.7 .
C36 C35 C34 120.6(3) .
C36 C35 H35 119.7 .
C35 C36 H36 119.4 .
C37 C36 C35 121.3(3) .
C37 C36 H36 119.4 .
C36 C37 C38 118.5(2) .
C36 C37 C40 120.5(3) .
C38 C37 C40 121.1(3) .
C37 C38 H38 119.7 .
C37 C38 C39 120.5(3) .
C39 C38 H38 119.7 .
C34 C39 C38 121.2(3) .
C34 C39 H39 119.4 .
C38 C39 H39 119.4 .
C37 C40 H40A 109.5 .
C37 C40 H40B 109.5 .
C37 C40 H40C 109.5 .
H40A C40 H40B 109.5 .
H40A C40 H40C 109.5 .
H40B C40 H40C 109.5 .

loop_
_geom_bond_atom_site_label_1
_geom_bond_atom_site_label_2
_geom_bond_distance
_geom_bond_site_symmetry_2
C42 H42 0.9800 .
C42 Cl4 1.748(6) .
C42 Cl5 1.685(7) .
C42 Cl6 1.821(6) .
C42B H42B 0.9800 .
C42B Cl6B 1.692(18) .
C42B Cl5B 1.687(17) .
C42B Cl4B 1.681(17) .
C41 H41 0.9800 .
C41 Cl1 1.745(8) .
C41 Cl2 1.750(9) .
C41 Cl3 1.731(8) .
C43 H43A 0.9600 .
C43 H43B 0.9600 .
C43 H43C 0.9600 .
C43 C46 1.436(17) .
C44 H44A 0.9700 .
C44 H44B 0.9700 .
C44 C45 1.500(15) .
C44 C46 1.497(17) .
C45 H45A 0.9700 .
C45 H45B 0.9700 .
C45 C47 1.52(2) .
C46 H46A 0.9700 .
C46 H46B 0.9700 .
C47 H47A 0.9600 .
C47 H47B 0.9600 .
C47 H47C 0.9600 .
Ni N1 1.919(2) .
Ni N2 1.906(2) .
Ni N3 1.926(2) .
Ni N4 1.914(2) .
N1 C1 1.375(3) .
N1 C4 1.385(3) .
N2 C6 1.381(3) .
N2 C9 1.376(3) .
N3 C11 1.378(3) .
N3 C14 1.391(3) .
N4 C16 1.393(3) .
N4 C19 1.381(3) .
C1 C2 1.437(4) .
C1 C20 1.393(4) .
C2 H2 0.9300 .
C2 C3 1.347(4) .
C3 H3 0.9300 .
C3 C4 1.435(4) .
C4 C5 1.383(4) .
C5 C6 1.391(3) .
C5 C21 1.499(3) .
C6 C7 1.426(3) .
C7 H7 0.9300 .
C7 C8 1.365(4) .
C8 C9 1.442(3) .
C8 C10 1.455(3) 2_666
C9 C10 1.393(3) .
C10 C8 1.455(3) 2_666
C10 C11 1.399(3) .
C11 C12 1.436(3) .
C12 H12 0.9300 .
C12 C13 1.348(4) .
C13 H13 0.9300 .
C13 C14 1.429(4) .
C14 C15 1.391(3) .
C15 C16 1.390(4) .
C15 C34 1.490(3) .
C16 C17 1.435(4) .
C17 H17 0.9300 .
C17 C18 1.350(4) .
C18 H18 0.9300 .
C18 C19 1.433(4) .
C19 C20 1.393(4) .
C20 C28 1.496(4) .
C21 C22 1.377(4) .
C21 C26 1.390(4) .
C22 H22 0.9300 .
C22 C23 1.385(4) .
C23 H23 0.9300 .
C23 C24 1.380(4) .
C24 C25 1.397(4) .
C24 C27 1.504(4) .
C25 H25 0.9300 .
C25 C26 1.389(4) .
C26 H26 0.9300 .
C27 H27A 0.9600 .
C27 H27B 0.9600 .
C27 H27C 0.9600 .
C28 C29 1.383(4) .
C28 C33 1.376(4) .
C29 H29 0.9300 .
C29 C30 1.385(5) .
C30 H30 0.9300 .
C30 C31 1.373(5) .
C31 H31 0.9300 .
C31 C32 1.369(5) .
C32 H32 0.9300 .
C32 C33 1.385(4) .
C33 H33 0.9300 .
C34 C35 1.392(4) .
C34 C39 1.390(4) .
C35 H35 0.9300 .
C35 C36 1.389(4) .
C36 H36 0.9300 .
C36 C37 1.382(4) .
C37 C38 1.382(4) .
C37 C40 1.518(4) .
C38 H38 0.9300 .
C38 C39 1.392(4) .
C39 H39 0.9300 .
C40 H40A 0.9600 .
C40 H40B 0.9600 .
C40 H40C 0.9600 .
